data_4347192
loop_
_publ_author_name
'Neudeck, Sven'
'Maji, Somnath'
'L\'opez, Isidoro'
'Dechert, Sebastian'
'Benet-Buchholz, Jordi'
'Llobet, Antoni'
'Meyer, Franc'

_publ_section_title
;
 Establishing the Family of Diruthenium Water Oxidation Catalysts Based on
 the Bis(bipyridyl)pyrazolate Ligand System.
;
_journal_issue 5
_journal_name_full 'Inorganic chemistry'
_journal_page_first 2508
_journal_page_last 2521
_journal_paper_doi 10.1021/acs.inorgchem.5b02869
_journal_volume 55
_journal_year 2016
_chemical_formula_moiety 'C30 H37 Cl N6 O4 Ru2 S3 2+, 2(F6 P -), 1.5(O)'
_chemical_formula_sum 'C30 H37 Cl F12 N6 O5.5 P2 Ru2 S3'
_chemical_formula_weight 1193.36
_space_group_crystal_system monoclinic
_space_group_IT_number 15
_space_group_name_Hall '-C 2yc'
_space_group_name_H-M_alt 'C 1 2/c 1'
_atom_sites_solution_hydrogens mixed
_audit_creation_method SHELXL-2014/7
_cell_angle_alpha 90
_cell_angle_beta 112.220(2)
_cell_angle_gamma 90
_cell_formula_units_Z 8
_cell_length_a 25.1459(8)
_cell_length_b 20.2059(4)
_cell_length_c 17.8455(5)
_cell_measurement_reflns_used 48041
_cell_measurement_temperature 133(2)
_cell_measurement_theta_max 25.689
_cell_measurement_theta_min 1.334
_cell_volume 8393.9(4)
_computing_cell_refinement 'X-AREA (Stoe & Cie, 2002)'
_computing_data_collection 'X-AREA (Stoe & Cie, 2002)'
_computing_data_reduction 'X-AREA (Stoe & Cie, 2002)'
_computing_molecular_graphics 'DIAMOND (Brandenburg, 2012)'
_computing_publication_material 'SHELXL-2014 (Sheldrick, 2014)'
_computing_structure_refinement 'SHELXL-2014/7 (Sheldrick, 2014)'
_computing_structure_solution 'SHELXS-2014 (Sheldrick, 2014)'
_diffrn_ambient_temperature 133(2)
_diffrn_measured_fraction_theta_full 1.000
_diffrn_measured_fraction_theta_max 0.992
_diffrn_measurement_device_type 'Stoe IPDS II'
_diffrn_measurement_method \w
_diffrn_radiation_type MoK\a
_diffrn_radiation_wavelength 0.71073
_diffrn_reflns_av_R_equivalents 0.0594
_diffrn_reflns_av_unetI/netI 0.0396
_diffrn_reflns_Laue_measured_fraction_full 1.000
_diffrn_reflns_Laue_measured_fraction_max 0.992
_diffrn_reflns_limit_h_max 30
_diffrn_reflns_limit_h_min -30
_diffrn_reflns_limit_k_max 24
_diffrn_reflns_limit_k_min -24
_diffrn_reflns_limit_l_max 21
_diffrn_reflns_limit_l_min -21
_diffrn_reflns_number 48041
_diffrn_reflns_point_group_measured_fraction_full 1.000
_diffrn_reflns_point_group_measured_fraction_max 0.992
_diffrn_reflns_theta_full 25.242
_diffrn_reflns_theta_max 25.689
_diffrn_reflns_theta_min 1.334
_diffrn_source 'fine-focus sealed tube'
_exptl_absorpt_coefficient_mu 1.111
_exptl_absorpt_correction_T_max 0.9126
_exptl_absorpt_correction_T_min 0.7904
_exptl_absorpt_correction_type numerical
_exptl_absorpt_process_details 'X-RED (Stoe & Cie, 2002)'
_exptl_crystal_colour orange
_exptl_crystal_density_diffrn 1.889
_exptl_crystal_description block
_exptl_crystal_F_000 4752
_exptl_crystal_size_max 0.500
_exptl_crystal_size_mid 0.110
_exptl_crystal_size_min 0.070
_refine_diff_density_max 0.793
_refine_diff_density_min -0.516
_refine_diff_density_rms 0.089
_refine_ls_extinction_method none
_refine_ls_goodness_of_fit_ref 1.026
_refine_ls_hydrogen_treatment mixed
_refine_ls_matrix_type full
_refine_ls_number_parameters 617
_refine_ls_number_reflns 7926
_refine_ls_number_restraints 270
_refine_ls_restrained_S_all 1.020
_refine_ls_R_factor_all 0.0614
_refine_ls_R_factor_gt 0.0424
_refine_ls_shift/su_max 0.000
_refine_ls_shift/su_mean 0.000
_refine_ls_structure_factor_coef Fsqd
_refine_ls_weighting_details 'w=1/[\s^2^(Fo^2^)+(0.0593P)^2^+1.2436P] where P=(Fo^2^+2Fc^2^)/3'
_refine_ls_weighting_scheme calc
_refine_ls_wR_factor_gt 0.0930
_refine_ls_wR_factor_ref 0.0991
_reflns_Friedel_coverage 0.000
_reflns_number_gt 6288
_reflns_number_total 7926
_reflns_threshold_expression 'I > 2\s(I)'
_cod_data_source_file ic5b02869_si_002.cif
_cod_data_source_block sn151-MeBDMSO
_cod_original_sg_symbol_H-M 'C 2/c'
_cod_original_formula_sum 'C30 H37 Cl F12 N6 O5.50 P2 Ru2 S3'
_cod_database_code 4347192
_shelx_shelxl_version_number 2014/7
_shelx_space_group_comment
;
The symmetry employed for this shelxl refinement is uniquely defined
by the following loop, which should always be used as a source of
symmetry information in preference to the above space-group names.
They are only intended as comments.
;
_shelx_estimated_absorpt_t_min 0.607
_shelx_estimated_absorpt_t_max 0.926

loop_
_space_group_symop_operation_xyz
'x, y, z'
'-x, y, -z+1/2'
'x+1/2, y+1/2, z'
'-x+1/2, y+1/2, -z+1/2'
'-x, -y, -z'
'x, -y, z-1/2'
'-x+1/2, -y+1/2, -z'
'x+1/2, -y+1/2, z-1/2'

loop_
_atom_site_label
_atom_site_type_symbol
_atom_site_fract_x
_atom_site_fract_y
_atom_site_fract_z
_atom_site_U_iso_or_equiv
_atom_site_adp_type
_atom_site_occupancy
_atom_site_site_symmetry_order
_atom_site_calc_flag
_atom_site_refinement_flags_posn
_atom_site_refinement_flags_adp
_atom_site_refinement_flags_occupancy
_atom_site_disorder_assembly
_atom_site_disorder_group
Ru1 Ru 0.17081(2) 0.50314(2) 0.22613(2) 0.03008(10) Uani 1 1 d . . . . .
Ru2 Ru 0.29007(2) 0.54849(2) 0.45509(2) 0.02613(9) Uani 1 1 d . . . . .
Cl1 Cl 0.21690(5) 0.56251(6) 0.51314(6) 0.0372(2) Uani 1 1 d . . . . .
S1 S 0.09222(5) 0.51779(6) 0.25050(6) 0.0348(2) Uani 1 1 d . . . . .
S2 S 0.35586(4) 0.54017(6) 0.39897(6) 0.0320(2) Uani 1 1 d . . . . .
S3 S 0.25471(4) 0.44351(5) 0.41067(6) 0.0295(2) Uani 1 1 d . . . . .
N1 N 0.20877(15) 0.58666(18) 0.2812(2) 0.0316(8) Uani 1 1 d . . . . .
N2 N 0.24162(14) 0.60240(18) 0.35673(19) 0.0307(7) Uani 1 1 d . . . . .
N3 N 0.14189(15) 0.5665(2) 0.13705(19) 0.0356(9) Uani 1 1 d . . . . .
N4 N 0.12332(16) 0.4392(2) 0.1333(2) 0.0407(9) Uani 1 1 d . . . . .
N5 N 0.31259(15) 0.64236(18) 0.4915(2) 0.0326(8) Uani 1 1 d . . . . .
N6 N 0.34883(15) 0.5330(2) 0.5743(2) 0.0349(8) Uani 1 1 d . . . . .
O1 O 0.24404(15) 0.4834(3) 0.1962(2) 0.0634(12) Uani 1 1 d D . . . .
O2 O 0.03779(13) 0.52196(19) 0.17892(17) 0.0440(8) Uani 1 1 d . . . . .
O3 O 0.34096(13) 0.49777(17) 0.32602(17) 0.0406(7) Uani 1 1 d . . . . .
O4 O 0.20798(13) 0.43571(15) 0.32728(17) 0.0373(7) Uani 1 1 d . . . . .
C1 C 0.2197(2) 0.6978(2) 0.2848(3) 0.0389(10) Uani 1 1 d . . . . .
C2 C 0.19526(19) 0.6435(2) 0.2356(3) 0.0384(10) Uani 1 1 d . . . . .
C3 C 0.24929(19) 0.6696(2) 0.3612(3) 0.0336(9) Uani 1 1 d . . . . .
C4 C 0.2161(3) 0.7700(3) 0.2632(4) 0.0562(14) Uani 1 1 d . . . . .
H4A H 0.2183 0.7966 0.3103 0.084 Uiso 1 1 calc R U . . .
H4B H 0.1796 0.7789 0.2183 0.084 Uiso 1 1 calc R U . . .
H4C H 0.2480 0.7818 0.2470 0.084 Uiso 1 1 calc R U . . .
C5 C 0.15786(19) 0.6307(3) 0.1505(3) 0.0398(11) Uani 1 1 d . . . . .
C6 C 0.1389(2) 0.6757(3) 0.0864(3) 0.0522(14) Uani 1 1 d . . . . .
H6 H 0.1516 0.7204 0.0934 0.063 Uiso 1 1 calc R U . . .
C7 C 0.1009(2) 0.6529(4) 0.0119(3) 0.0592(16) Uani 1 1 d . . . . .
H7 H 0.0864 0.6831 -0.0321 0.071 Uiso 1 1 calc R U . . .
C8 C 0.0839(2) 0.5889(4) 0.0004(3) 0.0569(16) Uani 1 1 d . . . . .
H8 H 0.0571 0.5746 -0.0506 0.068 Uiso 1 1 calc R U . . .
C9 C 0.10610(19) 0.5440(3) 0.0638(2) 0.0442(12) Uani 1 1 d . . . . .
C10 C 0.09479(19) 0.4722(3) 0.0621(2) 0.0443(12) Uani 1 1 d . . . . .
C11 C 0.0572(2) 0.4378(4) -0.0046(3) 0.0555(16) Uani 1 1 d . . . . .
H11 H 0.0365 0.4608 -0.0534 0.067 Uiso 1 1 calc R U . . .
C12 C 0.0504(2) 0.3717(4) 0.0001(3) 0.0647(18) Uani 1 1 d . . . . .
H12 H 0.0253 0.3481 -0.0457 0.078 Uiso 1 1 calc R U . . .
C13 C 0.0797(2) 0.3385(3) 0.0711(3) 0.0578(15) Uani 1 1 d . . . . .
H13 H 0.0750 0.2922 0.0750 0.069 Uiso 1 1 calc R U . . .
C14 C 0.1164(2) 0.3741(3) 0.1372(3) 0.0456(12) Uani 1 1 d . . . . .
H14 H 0.1370 0.3514 0.1863 0.055 Uiso 1 1 calc R U . . .
C15 C 0.28855(19) 0.6931(2) 0.4397(3) 0.0364(10) Uani 1 1 d . . . . .
C16 C 0.3032(2) 0.7578(2) 0.4655(3) 0.0445(11) Uani 1 1 d . . . . .
H16 H 0.2874 0.7938 0.4298 0.053 Uiso 1 1 calc R U . . .
C17 C 0.3412(2) 0.7689(3) 0.5446(3) 0.0523(14) Uani 1 1 d . . . . .
H17 H 0.3516 0.8130 0.5628 0.063 Uiso 1 1 calc R U . . .
C18 C 0.3641(2) 0.7166(3) 0.5969(3) 0.0476(12) Uani 1 1 d . . . . .
H18 H 0.3896 0.7245 0.6511 0.057 Uiso 1 1 calc R U . . .
C19 C 0.34929(19) 0.6529(2) 0.5692(3) 0.0382(10) Uani 1 1 d . . . . .
C20 C 0.36954(18) 0.5916(3) 0.6143(2) 0.0360(10) Uani 1 1 d . . . . .
C21 C 0.4084(2) 0.5907(3) 0.6945(3) 0.0510(14) Uani 1 1 d . . . . .
H21 H 0.4225 0.6311 0.7220 0.061 Uiso 1 1 calc R U . . .
C22 C 0.4261(2) 0.5317(3) 0.7339(3) 0.0559(15) Uani 1 1 d . . . . .
H22 H 0.4522 0.5312 0.7886 0.067 Uiso 1 1 calc R U . . .
C23 C 0.4060(2) 0.4738(3) 0.6942(3) 0.0472(12) Uani 1 1 d . . . . .
H23 H 0.4183 0.4326 0.7207 0.057 Uiso 1 1 calc R U . . .
C24 C 0.36724(19) 0.4763(3) 0.6141(2) 0.0375(10) Uani 1 1 d . . . . .
H24 H 0.3533 0.4358 0.5866 0.045 Uiso 1 1 calc R U . . .
C31 C 0.0820(3) 0.4542(4) 0.3113(4) 0.079(2) Uani 1 1 d . . . . .
H31A H 0.0463 0.4622 0.3199 0.119 Uiso 1 1 calc R U . . .
H31B H 0.1144 0.4536 0.3636 0.119 Uiso 1 1 calc R U . . .
H31C H 0.0796 0.4115 0.2842 0.119 Uiso 1 1 calc R U . . .
C32 C 0.0930(2) 0.5880(4) 0.3100(4) 0.074(2) Uani 1 1 d . . . . .
H32A H 0.0954 0.6282 0.2806 0.110 Uiso 1 1 calc R U . . .
H32B H 0.1264 0.5857 0.3612 0.110 Uiso 1 1 calc R U . . .
H32C H 0.0577 0.5890 0.3211 0.110 Uiso 1 1 calc R U . . .
C33 C 0.42390(19) 0.5118(3) 0.4674(3) 0.0447(12) Uani 1 1 d . . . . .
H33A H 0.4196 0.4678 0.4875 0.067 Uiso 1 1 calc R U . . .
H33B H 0.4388 0.5426 0.5131 0.067 Uiso 1 1 calc R U . . .
H33C H 0.4507 0.5095 0.4394 0.067 Uiso 1 1 calc R U . . .
C34 C 0.3757(2) 0.6180(3) 0.3704(3) 0.0503(13) Uani 1 1 d . . . . .
H34A H 0.4078 0.6117 0.3527 0.076 Uiso 1 1 calc R U . . .
H34B H 0.3874 0.6481 0.4169 0.076 Uiso 1 1 calc R U . . .
H34C H 0.3429 0.6368 0.3260 0.076 Uiso 1 1 calc R U . . .
C35 C 0.3057(2) 0.3819(2) 0.4125(3) 0.0405(10) Uani 1 1 d . . . . .
H35A H 0.2864 0.3389 0.3982 0.061 Uiso 1 1 calc R U . . .
H35B H 0.3358 0.3795 0.4668 0.061 Uiso 1 1 calc R U . . .
H35C H 0.3230 0.3933 0.3733 0.061 Uiso 1 1 calc R U . . .
C36 C 0.2259(2) 0.4041(2) 0.4766(3) 0.0388(10) Uani 1 1 d . . . . .
H36A H 0.1958 0.4320 0.4822 0.058 Uiso 1 1 calc R U . . .
H36B H 0.2566 0.3976 0.5298 0.058 Uiso 1 1 calc R U . . .
H36C H 0.2097 0.3611 0.4539 0.058 Uiso 1 1 calc R U . . .
P1A P 0.34653(16) 0.27777(17) 0.66371(18) 0.0574(5) Uani 0.824(4) 1 d D . P A 1
F11A F 0.3198(2) 0.3483(2) 0.6708(3) 0.0709(14) Uani 0.824(4) 1 d D . P A 1
F12A F 0.4093(2) 0.3081(2) 0.7087(3) 0.0913(16) Uani 0.824(4) 1 d D . P A 1
F13A F 0.3458(2) 0.2574(2) 0.7491(2) 0.0834(16) Uani 0.824(4) 1 d D . P A 1
F14A F 0.2839(2) 0.2490(2) 0.6202(3) 0.0897(16) Uani 0.824(4) 1 d D . P A 1
F15A F 0.3479(3) 0.2996(3) 0.5792(3) 0.0968(18) Uani 0.824(4) 1 d D . P A 1
F16A F 0.3735(3) 0.2081(3) 0.6572(4) 0.0834(14) Uani 0.824(4) 1 d D . P A 1
P1B P 0.3430(7) 0.2717(8) 0.6522(9) 0.0574(5) Uani 0.176(4) 1 d D . P A 2
F11B F 0.3079(10) 0.3352(10) 0.6587(14) 0.0709(14) Uani 0.176(4) 1 d D . P A 2
F12B F 0.3839(8) 0.3167(10) 0.6248(12) 0.0913(16) Uani 0.176(4) 1 d D . P A 2
F13B F 0.3856(9) 0.2812(9) 0.7436(9) 0.0834(16) Uani 0.176(4) 1 d D . P A 2
F14B F 0.3035(9) 0.2272(10) 0.6821(11) 0.0897(16) Uani 0.176(4) 1 d D . P A 2
F15B F 0.3013(9) 0.2624(11) 0.5611(9) 0.0968(18) Uani 0.176(4) 1 d D . P A 2
F16B F 0.3781(11) 0.2080(10) 0.6461(15) 0.0834(14) Uani 0.176(4) 1 d D . P A 2
P2A P 0.5212(5) 0.6772(6) 0.5745(6) 0.0575(10) Uani 0.314(4) 1 d D . P B 3
F21A F 0.5849(6) 0.6568(9) 0.6206(9) 0.122(4) Uani 0.314(4) 1 d D . P B 3
F22A F 0.5245(7) 0.7222(7) 0.6459(8) 0.112(2) Uani 0.314(4) 1 d D . P B 3
F23A F 0.5016(5) 0.6178(7) 0.6144(7) 0.092(2) Uani 0.314(4) 1 d D . P B 3
F24A F 0.5175(7) 0.6309(6) 0.5021(9) 0.136(3) Uani 0.314(4) 1 d D . P B 3
F25A F 0.5385(7) 0.7352(7) 0.5329(9) 0.106(3) Uani 0.314(4) 1 d D . P B 3
F26A F 0.4561(6) 0.6959(9) 0.5286(10) 0.0952(17) Uani 0.314(4) 1 d D . P B 3
P2B P 0.52661(19) 0.6876(2) 0.5969(2) 0.0575(10) Uani 0.686(4) 1 d D . P B 4
F21B F 0.5886(3) 0.6737(5) 0.6598(4) 0.122(4) Uani 0.686(4) 1 d D . P B 4
F22B F 0.5357(3) 0.7628(3) 0.6162(5) 0.112(2) Uani 0.686(4) 1 d D . P B 4
F23B F 0.5022(2) 0.6794(4) 0.6664(3) 0.092(2) Uani 0.686(4) 1 d D . P B 4
F24B F 0.5182(3) 0.6116(3) 0.5802(6) 0.136(3) Uani 0.686(4) 1 d D . P B 4
F25B F 0.5517(3) 0.6965(4) 0.5282(4) 0.106(3) Uani 0.686(4) 1 d D . P B 4
F26B F 0.4646(3) 0.7009(5) 0.5342(5) 0.0952(17) Uani 0.686(4) 1 d D . P B 4
O11 O 0.5169(4) 0.6111(5) 0.3848(6) 0.180(4) Uani 1 1 d . . . . .
O12 O 0.5007(8) 0.1955(14) 0.6972(12) 0.220(11) Uani 0.5 1 d . . P C -5
H1A H 0.2751(15) 0.486(4) 0.232(3) 0.080 Uiso 1 1 d D U . . .
H1B H 0.245(3) 0.468(3) 0.156(3) 0.080 Uiso 1 1 d D U . . .

loop_
_atom_site_aniso_label
_atom_site_aniso_U_11
_atom_site_aniso_U_22
_atom_site_aniso_U_33
_atom_site_aniso_U_23
_atom_site_aniso_U_13
_atom_site_aniso_U_12
Ru1 0.02773(17) 0.0414(2) 0.01905(15) -0.00056(13) 0.00649(12) 0.00347(14)
Ru2 0.02628(17) 0.02810(18) 0.02188(15) -0.00251(13) 0.00671(12) 0.00022(13)
Cl1 0.0390(6) 0.0382(6) 0.0361(5) -0.0015(4) 0.0161(4) 0.0006(4)
S1 0.0315(5) 0.0485(7) 0.0243(5) 0.0020(4) 0.0103(4) 0.0036(5)
S2 0.0285(5) 0.0377(6) 0.0283(5) -0.0003(4) 0.0090(4) 0.0031(4)
S3 0.0326(5) 0.0274(5) 0.0246(5) -0.0011(4) 0.0064(4) 0.0024(4)
N1 0.0313(18) 0.034(2) 0.0271(16) 0.0069(15) 0.0088(14) 0.0049(15)
N2 0.0296(17) 0.033(2) 0.0272(16) -0.0033(14) 0.0086(14) 0.0016(15)
N3 0.0270(18) 0.060(3) 0.0204(16) 0.0063(16) 0.0097(14) 0.0092(17)
N4 0.0316(19) 0.062(3) 0.0265(18) -0.0096(17) 0.0083(15) 0.0027(18)
N5 0.0322(18) 0.033(2) 0.0355(18) -0.0091(16) 0.0164(15) -0.0074(15)
N6 0.0280(18) 0.048(2) 0.0264(17) -0.0050(16) 0.0075(14) -0.0055(16)
O1 0.0316(18) 0.123(4) 0.0320(17) -0.024(2) 0.0075(14) 0.010(2)
O2 0.0321(16) 0.072(2) 0.0253(14) 0.0052(15) 0.0074(12) 0.0048(15)
O3 0.0349(16) 0.058(2) 0.0305(15) -0.0116(14) 0.0139(13) 0.0040(15)
O4 0.0380(16) 0.0349(17) 0.0274(14) -0.0029(12) -0.0008(12) -0.0009(13)
C1 0.043(3) 0.034(3) 0.046(2) 0.012(2) 0.025(2) 0.009(2)
C2 0.034(2) 0.046(3) 0.037(2) 0.014(2) 0.0148(19) 0.011(2)
C3 0.036(2) 0.026(2) 0.044(2) 0.0024(18) 0.0213(19) 0.0041(17)
C4 0.065(3) 0.039(3) 0.073(4) 0.017(3) 0.035(3) 0.011(3)
C5 0.034(2) 0.055(3) 0.032(2) 0.014(2) 0.0145(18) 0.014(2)
C6 0.056(3) 0.064(4) 0.043(3) 0.022(2) 0.025(2) 0.024(3)
C7 0.056(3) 0.090(5) 0.032(2) 0.026(3) 0.018(2) 0.032(3)
C8 0.044(3) 0.101(5) 0.025(2) 0.015(3) 0.012(2) 0.025(3)
C9 0.033(2) 0.080(4) 0.0214(19) 0.003(2) 0.0117(17) 0.010(2)
C10 0.029(2) 0.080(4) 0.022(2) -0.003(2) 0.0078(17) 0.006(2)
C11 0.036(3) 0.102(5) 0.026(2) -0.012(3) 0.009(2) 0.004(3)
C12 0.042(3) 0.110(6) 0.037(3) -0.032(3) 0.008(2) -0.011(3)
C13 0.049(3) 0.071(4) 0.047(3) -0.024(3) 0.011(2) -0.010(3)
C14 0.039(3) 0.059(3) 0.033(2) -0.013(2) 0.0061(19) 0.001(2)
C15 0.034(2) 0.034(2) 0.048(2) -0.003(2) 0.023(2) 0.0001(19)
C16 0.045(3) 0.030(2) 0.068(3) -0.008(2) 0.033(2) -0.002(2)
C17 0.051(3) 0.042(3) 0.074(4) -0.029(3) 0.035(3) -0.016(2)
C18 0.042(3) 0.051(3) 0.051(3) -0.025(2) 0.019(2) -0.015(2)
C19 0.036(2) 0.047(3) 0.037(2) -0.013(2) 0.0203(19) -0.011(2)
C20 0.029(2) 0.051(3) 0.029(2) -0.0110(19) 0.0120(17) -0.015(2)
C21 0.045(3) 0.074(4) 0.030(2) -0.011(2) 0.010(2) -0.026(3)
C22 0.042(3) 0.090(5) 0.026(2) 0.004(3) 0.002(2) -0.022(3)
C23 0.038(3) 0.064(3) 0.032(2) 0.013(2) 0.005(2) -0.007(2)
C24 0.037(2) 0.045(3) 0.028(2) -0.0018(19) 0.0090(18) -0.005(2)
C31 0.047(3) 0.122(6) 0.079(4) 0.060(4) 0.035(3) 0.027(4)
C32 0.043(3) 0.107(6) 0.077(4) -0.050(4) 0.029(3) -0.009(3)
C33 0.029(2) 0.063(3) 0.038(2) 0.003(2) 0.0077(19) 0.011(2)
C34 0.053(3) 0.051(3) 0.060(3) 0.010(2) 0.036(3) 0.002(2)
C35 0.043(3) 0.036(3) 0.042(2) -0.006(2) 0.015(2) 0.009(2)
C36 0.047(3) 0.034(2) 0.035(2) -0.0029(19) 0.0141(19) -0.005(2)
P1A 0.0872(12) 0.0388(10) 0.0431(12) -0.0012(8) 0.0213(10) -0.0079(8)
F11A 0.099(4) 0.039(2) 0.064(3) -0.0001(19) 0.018(2) -0.003(2)
F12A 0.086(3) 0.070(3) 0.099(3) -0.009(3) 0.013(3) -0.010(3)
F13A 0.150(5) 0.052(3) 0.057(2) 0.011(2) 0.049(3) 0.009(3)
F14A 0.099(4) 0.066(3) 0.092(3) -0.018(3) 0.022(3) -0.023(3)
F15A 0.139(5) 0.101(4) 0.063(3) 0.019(3) 0.053(3) 0.000(3)
F16A 0.130(4) 0.052(2) 0.072(3) -0.0064(19) 0.043(3) 0.010(2)
P1B 0.0872(12) 0.0388(10) 0.0431(12) -0.0012(8) 0.0213(10) -0.0079(8)
F11B 0.099(4) 0.039(2) 0.064(3) -0.0001(19) 0.018(2) -0.003(2)
F12B 0.086(3) 0.070(3) 0.099(3) -0.009(3) 0.013(3) -0.010(3)
F13B 0.150(5) 0.052(3) 0.057(2) 0.011(2) 0.049(3) 0.009(3)
F14B 0.099(4) 0.066(3) 0.092(3) -0.018(3) 0.022(3) -0.023(3)
F15B 0.139(5) 0.101(4) 0.063(3) 0.019(3) 0.053(3) 0.000(3)
F16B 0.130(4) 0.052(2) 0.072(3) -0.0064(19) 0.043(3) 0.010(2)
P2A 0.0390(12) 0.0549(19) 0.071(3) 0.0192(18) 0.0122(16) -0.0023(11)
F21A 0.044(2) 0.200(8) 0.113(7) 0.073(7) 0.020(4) 0.007(4)
F22A 0.139(6) 0.065(4) 0.153(6) -0.007(4) 0.077(5) -0.017(4)
F23A 0.056(3) 0.142(6) 0.075(3) 0.051(3) 0.022(3) 0.003(3)
F24A 0.135(6) 0.053(4) 0.245(11) -0.008(5) 0.100(7) -0.009(4)
F25A 0.103(5) 0.129(8) 0.106(4) -0.011(5) 0.062(4) -0.017(5)
F26A 0.047(3) 0.143(5) 0.084(3) 0.041(3) 0.012(2) 0.015(3)
P2B 0.0390(12) 0.0549(19) 0.071(3) 0.0192(18) 0.0122(16) -0.0023(11)
F21B 0.044(2) 0.200(8) 0.113(7) 0.073(7) 0.020(4) 0.007(4)
F22B 0.139(6) 0.065(4) 0.153(6) -0.007(4) 0.077(5) -0.017(4)
F23B 0.056(3) 0.142(6) 0.075(3) 0.051(3) 0.022(3) 0.003(3)
F24B 0.135(6) 0.053(4) 0.245(11) -0.008(5) 0.100(7) -0.009(4)
F25B 0.103(5) 0.129(8) 0.106(4) -0.011(5) 0.062(4) -0.017(5)
F26B 0.047(3) 0.143(5) 0.084(3) 0.041(3) 0.012(2) 0.015(3)
O11 0.181(8) 0.161(8) 0.228(10) 0.028(7) 0.111(8) 0.044(7)
O12 0.103(12) 0.35(3) 0.179(17) -0.030(17) 0.020(13) 0.017(16)

loop_
_atom_type_symbol
_atom_type_description
_atom_type_scat_dispersion_real
_atom_type_scat_dispersion_imag
_atom_type_scat_source
C C 0.0033 0.0016 'International Tables Vol C Tables 4.2.6.8 and 6.1.1.4'
H H 0.0000 0.0000 'International Tables Vol C Tables 4.2.6.8 and 6.1.1.4'
N N 0.0061 0.0033 'International Tables Vol C Tables 4.2.6.8 and 6.1.1.4'
O O 0.0106 0.0060 'International Tables Vol C Tables 4.2.6.8 and 6.1.1.4'
F F 0.0171 0.0103 'International Tables Vol C Tables 4.2.6.8 and 6.1.1.4'
P P 0.1023 0.0942 'International Tables Vol C Tables 4.2.6.8 and 6.1.1.4'
S S 0.1246 0.1234 'International Tables Vol C Tables 4.2.6.8 and 6.1.1.4'
Cl Cl 0.1484 0.1585 'International Tables Vol C Tables 4.2.6.8 and 6.1.1.4'
Ru Ru -1.2594 0.8363 'International Tables Vol C Tables 4.2.6.8 and 6.1.1.4'

loop_
_geom_angle_atom_site_label_1
_geom_angle_atom_site_label_2
_geom_angle_atom_site_label_3
_geom_angle
N3 Ru1 N1 78.95(15)
N3 Ru1 N4 80.49(17)
N1 Ru1 N4 159.27(15)
N3 Ru1 O1 90.58(16)
N1 Ru1 O1 89.07(16)
N4 Ru1 O1 88.55(15)
N3 Ru1 O4 176.51(14)
N1 Ru1 O4 98.37(12)
N4 Ru1 O4 102.07(14)
O1 Ru1 O4 87.12(15)
N3 Ru1 S1 89.24(10)
N1 Ru1 S1 94.98(11)
N4 Ru1 S1 87.31(11)
O1 Ru1 S1 175.83(12)
O4 Ru1 S1 93.25(9)
N5 Ru2 N2 77.16(14)
N5 Ru2 N6 79.04(15)
N2 Ru2 N6 156.17(15)
N5 Ru2 S2 92.85(10)
N2 Ru2 S2 87.53(10)
N6 Ru2 S2 94.91(10)
N5 Ru2 S3 174.26(11)
N2 Ru2 S3 99.66(10)
N6 Ru2 S3 103.94(11)
S2 Ru2 S3 91.77(4)
N5 Ru2 Cl1 85.36(10)
N2 Ru2 Cl1 90.15(10)
N6 Ru2 Cl1 86.69(10)
S2 Ru2 Cl1 177.34(4)
S3 Ru2 Cl1 89.89(4)
O2 S1 C31 105.7(3)
O2 S1 C32 105.6(3)
C31 S1 C32 100.7(4)
O2 S1 Ru1 116.37(13)
C31 S1 Ru1 112.0(2)
C32 S1 Ru1 114.8(2)
O3 S2 C33 105.9(2)
O3 S2 C34 105.3(2)
C33 S2 C34 100.3(3)
O3 S2 Ru2 116.84(14)
C33 S2 Ru2 113.45(16)
C34 S2 Ru2 113.32(18)
O4 S3 C35 103.3(2)
O4 S3 C36 104.1(2)
C35 S3 C36 98.4(2)
O4 S3 Ru2 119.01(13)
C35 S3 Ru2 116.95(17)
C36 S3 Ru2 112.39(16)
N2 N1 C2 108.7(4)
N2 N1 Ru1 134.3(3)
C2 N1 Ru1 116.7(3)
N1 N2 C3 108.5(3)
N1 N2 Ru2 133.5(3)
C3 N2 Ru2 117.1(3)
C5 N3 C9 122.5(4)
C5 N3 Ru1 119.3(3)
C9 N3 Ru1 118.1(4)
C14 N4 C10 119.7(4)
C14 N4 Ru1 128.1(3)
C10 N4 Ru1 112.1(4)
C15 N5 C19 122.0(4)
C15 N5 Ru2 119.5(3)
C19 N5 Ru2 118.4(3)
C24 N6 C20 118.3(4)
C24 N6 Ru2 129.4(3)
C20 N6 Ru2 112.2(3)
S3 O4 Ru1 132.94(19)
C2 C1 C3 103.7(4)
C2 C1 C4 129.3(4)
C3 C1 C4 127.0(5)
N1 C2 C1 109.5(4)
N1 C2 C5 112.4(4)
C1 C2 C5 138.0(4)
N2 C3 C1 109.5(4)
N2 C3 C15 114.2(4)
C1 C3 C15 136.1(4)
N3 C5 C6 119.5(5)
N3 C5 C2 112.5(4)
C6 C5 C2 128.0(5)
C7 C6 C5 117.8(6)
C8 C7 C6 121.6(5)
C7 C8 C9 119.5(5)
N3 C9 C8 118.8(5)
N3 C9 C10 113.7(4)
C8 C9 C10 127.4(5)
N4 C10 C11 119.8(6)
N4 C10 C9 115.4(4)
C11 C10 C9 124.8(5)
C12 C11 C10 120.0(5)
C11 C12 C13 120.1(5)
C12 C13 C14 118.9(6)
N4 C14 C13 121.5(5)
N5 C15 C16 119.4(4)
N5 C15 C3 111.9(4)
C16 C15 C3 128.7(4)
C15 C16 C17 118.9(5)
C18 C17 C16 120.8(5)
C19 C18 C17 118.9(5)
N5 C19 C18 120.0(5)
N5 C19 C20 112.9(4)
C18 C19 C20 127.1(4)
N6 C20 C21 120.0(5)
N6 C20 C19 117.3(4)
C21 C20 C19 122.7(4)
C22 C21 C20 120.3(5)
C23 C22 C21 119.8(4)
C22 C23 C24 118.7(5)
N6 C24 C23 122.9(5)
F14A P1A F15A 90.6(3)
F14A P1A F16A 90.7(3)
F15A P1A F16A 90.8(3)
F14A P1A F13A 90.2(3)
F15A P1A F13A 178.8(4)
F16A P1A F13A 90.0(3)
F14A P1A F12A 178.7(4)
F15A P1A F12A 90.0(4)
F16A P1A F12A 90.5(3)
F13A P1A F12A 89.2(3)
F14A P1A F11A 89.8(3)
F15A P1A F11A 89.4(3)
F16A P1A F11A 179.5(4)
F13A P1A F11A 89.8(3)
F12A P1A F11A 89.0(3)
F14B P1B F15B 91.3(8)
F14B P1B F12B 178.3(10)
F15B P1B F12B 90.4(8)
F14B P1B F16B 89.9(8)
F15B P1B F16B 90.2(8)
F12B P1B F16B 90.2(8)
F14B P1B F11B 89.8(8)
F15B P1B F11B 90.0(8)
F12B P1B F11B 90.1(8)
F16B P1B F11B 179.7(11)
F14B P1B F13B 89.3(8)
F15B P1B F13B 179.4(11)
F12B P1B F13B 89.0(8)
F16B P1B F13B 89.6(8)
F11B P1B F13B 90.2(8)
F25A P2A F22A 90.7(7)
F25A P2A F21A 92.1(8)
F22A P2A F21A 89.8(7)
F25A P2A F23A 178.0(9)
F22A P2A F23A 90.3(7)
F21A P2A F23A 89.6(7)
F25A P2A F24A 89.9(7)
F22A P2A F24A 179.4(10)
F21A P2A F24A 90.4(7)
F23A P2A F24A 89.1(7)
F25A P2A F26A 89.6(7)
F22A P2A F26A 90.5(8)
F21A P2A F26A 178.3(10)
F23A P2A F26A 88.6(7)
F24A P2A F26A 89.3(7)
F22B P2B F26B 90.8(5)
F22B P2B F24B 178.3(5)
F26B P2B F24B 90.3(5)
F22B P2B F21B 89.5(4)
F26B P2B F21B 179.6(5)
F24B P2B F21B 89.3(5)
F22B P2B F25B 89.6(4)
F26B P2B F25B 90.4(4)
F24B P2B F25B 91.7(5)
F21B P2B F25B 89.8(4)
F22B P2B F23B 89.8(4)
F26B P2B F23B 90.1(4)
F24B P2B F23B 88.9(4)
F21B P2B F23B 89.8(3)
F25B P2B F23B 179.2(5)

loop_
_geom_bond_atom_site_label_1
_geom_bond_atom_site_label_2
_geom_bond_distance
Ru1 N3 1.955(4)
Ru1 N1 2.004(4)
Ru1 N4 2.084(4)
Ru1 O1 2.139(4)
Ru1 O4 2.171(3)
Ru1 S1 2.1984(11)
Ru2 N5 2.015(4)
Ru2 N2 2.033(3)
Ru2 N6 2.105(3)
Ru2 S2 2.2407(11)
Ru2 S3 2.3207(11)
Ru2 Cl1 2.4455(11)
S1 O2 1.480(3)
S1 C31 1.762(6)
S1 C32 1.767(6)
S2 O3 1.483(3)
S2 C33 1.780(4)
S2 C34 1.781(5)
S3 O4 1.516(3)
S3 C35 1.779(4)
S3 C36 1.784(5)
N1 N2 1.326(5)
N1 C2 1.373(6)
N2 C3 1.369(6)
N3 C5 1.351(7)
N3 C9 1.354(6)
N4 C14 1.333(7)
N4 C10 1.372(6)
N5 C15 1.359(6)
N5 C19 1.361(6)
N6 C24 1.335(6)
N6 C20 1.380(6)
C1 C2 1.394(7)
C1 C3 1.404(6)
C1 C4 1.504(7)
C2 C5 1.476(6)
C3 C15 1.455(6)
C5 C6 1.398(6)
C6 C7 1.390(8)
C7 C8 1.354(9)
C8 C9 1.392(7)
C9 C10 1.477(8)
C10 C11 1.394(7)
C11 C12 1.354(9)
C12 C13 1.375(9)
C13 C14 1.391(7)
C15 C16 1.388(7)
C16 C17 1.391(8)
C17 C18 1.383(8)
C18 C19 1.378(7)
C19 C20 1.460(7)
C20 C21 1.396(6)
C21 C22 1.369(8)
C22 C23 1.361(8)
C23 C24 1.394(6)
P1A F14A 1.580(5)
P1A F15A 1.584(5)
P1A F16A 1.585(5)
P1A F13A 1.585(5)
P1A F12A 1.599(6)
P1A F11A 1.602(5)
P1B F14B 1.575(14)
P1B F15B 1.577(13)
P1B F12B 1.581(14)
P1B F16B 1.587(15)
P1B F11B 1.587(15)
P1B F13B 1.589(13)
P2A F25A 1.536(12)
P2A F22A 1.541(12)
P2A F21A 1.553(13)
P2A F23A 1.568(12)
P2A F24A 1.570(12)
P2A F26A 1.575(13)
P2B F22B 1.556(7)
P2B F26B 1.561(7)
P2B F24B 1.562(7)
P2B F21B 1.563(7)
P2B F25B 1.586(7)
P2B F23B 1.587(6)

loop_
_geom_hbond_atom_site_label_D
_geom_hbond_atom_site_label_H
_geom_hbond_atom_site_label_A
_geom_hbond_distance_DH
_geom_hbond_distance_HA
_geom_hbond_distance_DA
_geom_hbond_angle_DHA
_geom_hbond_site_symmetry_A
O1 H1A O3 0.80(2) 1.87(2) 2.668(4) 171(7) .
O1 H1B Cl1 0.79(2) 2.45(3) 3.212(3) 162(7) 6_565
